data_1518468
loop_
_publ_author_name
'Suizu, Hiroshi'
'Shigeoka, Daisuke'
'Aoyama, Hiroshi'
'Yoshimitsu, Takehiko'

_publ_section_title
;
 Total synthesis of clavilactone B: a radical cyclization-fragmentation
 strategy.
;
_journal_issue 1
_journal_name_full 'Organic letters'
_journal_page_first 126
_journal_page_last 129
_journal_paper_doi 10.1021/ol503356m
_journal_volume 17
_journal_year 2015
_chemical_formula_moiety 'C19 H24 O7 S1'
_chemical_formula_sum 'C19 H24 O7 S'
_chemical_formula_weight 396.44
_space_group_crystal_system monoclinic
_space_group_IT_number 14
_space_group_name_Hall '-P 2yn'
_space_group_name_H-M_alt 'P 1 21/n 1'
_symmetry_cell_setting monoclinic
_symmetry_space_group_name_Hall '-P 2yn'
_symmetry_space_group_name_H-M 'P 1 21/n 1'
_atom_sites_solution_hydrogens geom
_audit_creation_date 2014-07-11T18:04:54-00:00
_audit_creation_method 'WinGX routine CIF_UPDATE'
_cell_angle_alpha 90
_cell_angle_beta 102.603(2)
_cell_angle_gamma 90
_cell_formula_units_Z 4
_cell_length_a 16.194(3)
_cell_length_b 6.5970(12)
_cell_length_c 18.175(4)
_cell_measurement_reflns_used 4680
_cell_measurement_temperature 123(2)
_cell_measurement_theta_max 27.4855
_cell_measurement_theta_min 3.0425
_cell_volume 1894.9(6)
_computing_cell_refinement 'CrystalClear (Rigaku Inc., 2007)'
_computing_data_collection 'CrystalClear (Rigaku Inc., 2007)'
_computing_data_reduction 'CrystalClear (Rigaku Inc., 2007)'
_computing_molecular_graphics 'Ortep-3 for Windows (Farrugia, 1997)'
_computing_publication_material 'WinGX publication routines (Farrugia, 1999)'
_computing_structure_refinement 'SHELXL-2013 (Sheldrick, 2013)'
_computing_structure_solution
;
        ????
;
_diffrn_ambient_temperature 123(2)
_diffrn_detector_area_resol_mean 14.7059
_diffrn_measured_fraction_theta_full 0.997
_diffrn_measured_fraction_theta_max 0.995
_diffrn_measurement_device 'quarter \C-circle diffractometer'
_diffrn_measurement_method 'phi or omega oscillation scans'
_diffrn_radiation_monochromator 'Graphite Monochromator'
_diffrn_radiation_type MoK\a
_diffrn_radiation_wavelength 0.71073
_diffrn_reflns_av_R_equivalents 0.0364
_diffrn_reflns_Laue_measured_fraction_full 0.997
_diffrn_reflns_Laue_measured_fraction_max 0.995
_diffrn_reflns_limit_h_max 21
_diffrn_reflns_limit_h_min -19
_diffrn_reflns_limit_k_max 8
_diffrn_reflns_limit_k_min -5
_diffrn_reflns_limit_l_max 23
_diffrn_reflns_limit_l_min -20
_diffrn_reflns_number 18569
_diffrn_reflns_point_group_measured_fraction_full 0.997
_diffrn_reflns_point_group_measured_fraction_max 0.995
_diffrn_reflns_reduction_process 'Lp corrections applied'
_diffrn_reflns_theta_full 25.242
_diffrn_reflns_theta_max 27.499
_diffrn_reflns_theta_min 3.056
_exptl_absorpt_coefficient_mu 0.21
_exptl_absorpt_correction_T_max 1
_exptl_absorpt_correction_T_min 0.8021
_exptl_absorpt_correction_type multi-scan
_exptl_crystal_colour Colorless
_exptl_crystal_density_diffrn 1.39
_exptl_crystal_density_method 'not measured'
_exptl_crystal_description Block
_exptl_crystal_F_000 840
_exptl_crystal_size_max 0.63
_exptl_crystal_size_mid 0.24
_exptl_crystal_size_min 0.16
_refine_diff_density_max 0.265
_refine_diff_density_min -0.475
_refine_diff_density_rms 0.056
_refine_ls_extinction_method none
_refine_ls_goodness_of_fit_ref 0.632
_refine_ls_hydrogen_treatment constr
_refine_ls_matrix_type full
_refine_ls_number_parameters 244
_refine_ls_number_reflns 4332
_refine_ls_number_restraints 0
_refine_ls_restrained_S_all 0.632
_refine_ls_R_factor_all 0.0566
_refine_ls_R_factor_gt 0.0488
_refine_ls_shift/su_max 0
_refine_ls_shift/su_mean 0
_refine_ls_structure_factor_coef Fsqd
_refine_ls_weighting_details 'w=1/[\s^2^(Fo^2^)+(0.1712P)^2^+3.2901P] where P=(Fo^2^+2Fc^2^)/3'
_refine_ls_weighting_scheme calc
_refine_ls_wR_factor_ref 0.1635
_reflns_number_gt 3769
_reflns_number_total 4332
_reflns_threshold_expression 'I > 2\s(I)'
_cod_data_source_file ol503356m_si_003.cif
_cod_data_source_block lacto
_cod_depositor_comments
;
The following automatic conversions were performed:

'_exptl_absorpt_correction_type' value 'Multi-scan' changed to
'multi-scan' according to
/home/saulius/struct/COD-crude-data--automatic-downloads/rss-feeds/ACS/lib/dictionaries/cif_core.dic
dictionary named 'cif_core.dic' version 2.4.2 from 2011-04-26.

Automatic conversion script
Id: cif_fix_values 2935 2014-11-11 08:27:57Z andrius 

 Adding full bibliography for 1518467--1518468.cif.
;
_cod_original_sg_symbol_H-M 'P 21/n'
_cod_database_code 1518468

loop_
_symmetry_equiv_pos_site_id
_symmetry_equiv_pos_as_xyz
1 'x, y, z'
2 '-x+1/2, y+1/2, -z+1/2'
3 '-x, -y, -z'
4 'x-1/2, -y-1/2, z-1/2'

loop_
_atom_site_label
_atom_site_fract_x
_atom_site_fract_y
_atom_site_fract_z
_atom_site_U_iso_or_equiv
_atom_site_adp_type
_atom_site_calc_flag
_atom_site_occupancy
_atom_site_type_symbol
S1 -0.11129(3) 0.23942(8) 0.45504(3) 0.02759(17) Uani d 1 S
O1 -0.01692(8) 0.31929(19) 0.16779(7) 0.0233(3) Uani d 1 O
O2 0.04012(9) -0.0583(2) 0.10782(7) 0.0257(3) Uani d 1 O
O3 -0.03629(10) 0.2489(2) 0.51292(9) 0.0374(4) Uani d 1 O
O4 0.24087(8) -0.0680(2) 0.39752(7) 0.0246(3) Uani d 1 O
O5 -0.08720(8) 0.2071(2) 0.37595(7) 0.0232(3) Uani d 1 O
O6 -0.12582(10) 0.4634(3) 0.08882(9) 0.0392(4) Uani d 1 O
C1 0.09448(11) -0.0653(3) 0.17704(10) 0.0206(4) Uani d 1 C
C6 0.07356(11) 0.0510(2) 0.23492(10) 0.0191(3) Uani d 1 C
O7 -0.16924(12) 0.4041(3) 0.44980(10) 0.0504(5) Uani d 1 O
C2 0.16825(11) -0.1790(3) 0.19336(10) 0.0210(4) Uani d 1 C
H2 0.1845 -0.2554 0.1545 0.025 Uiso calc 1 H
C19 0.31169(13) -0.2025(3) 0.41763(12) 0.0313(4) Uani d 1 C
H19A 0.3379 -0.1859 0.4712 0.047 Uiso calc 1 H
H19B 0.3532 -0.1709 0.3873 0.047 Uiso calc 1 H
H19C 0.2924 -0.3428 0.4081 0.047 Uiso calc 1 H
C3 0.21906(11) -0.1825(3) 0.26638(10) 0.0206(4) Uani d 1 C
H3 0.2696 -0.2604 0.2765 0.025 Uiso calc 1 H
C17 0.07243(12) 0.4956(3) 0.29539(11) 0.0258(4) Uani d 1 C
H17A 0.0354 0.5897 0.2616 0.039 Uiso calc 1 H
H17B 0.1195 0.4552 0.2726 0.039 Uiso calc 1 H
H17C 0.0947 0.5623 0.3438 0.039 Uiso calc 1 H
C4 0.19618(11) -0.0734(3) 0.32403(10) 0.0197(3) Uani d 1 C
C13 -0.15180(12) 0.2184(3) 0.18232(11) 0.0254(4) Uani d 1 C
H13 -0.1989 0.1495 0.1463 0.03 Uiso calc 1 H
C5 0.12248(11) 0.0429(2) 0.30743(10) 0.0188(3) Uani d 1 C
C18 0.05229(15) -0.2083(3) 0.05404(12) 0.0334(5) Uani d 1 C
H18A 0.0102 -0.189 0.0069 0.05 Uiso calc 1 H
H18B 0.0458 -0.3438 0.0741 0.05 Uiso calc 1 H
H18C 0.1092 -0.1946 0.0444 0.05 Uiso calc 1 H
C12 -0.18768(11) 0.3534(3) 0.23710(11) 0.0260(4) Uani d 1 C
H12A -0.2325 0.4402 0.2071 0.031 Uiso calc 1 H
H12B -0.2147 0.2647 0.2689 0.031 Uiso calc 1 H
C14 -0.10058(12) 0.3469(3) 0.13955(11) 0.0269(4) Uani d 1 C
C7 0.08334(11) 0.1644(3) 0.36122(10) 0.0207(3) Uani d 1 C
H7A 0.1268 0.2423 0.3969 0.025 Uiso calc 1 H
H7B 0.0526 0.0758 0.3901 0.025 Uiso calc 1 H
C9 -0.00314(11) 0.1817(3) 0.23264(10) 0.0197(4) Uani d 1 C
C11 -0.12390(12) 0.4902(3) 0.28900(11) 0.0250(4) Uani d 1 C
H11A -0.0993 0.5844 0.2572 0.03 Uiso calc 1 H
H11B -0.1549 0.573 0.3195 0.03 Uiso calc 1 H
C8 0.02182(11) 0.3073(2) 0.30804(10) 0.0195(3) Uani d 1 C
C15 -0.08658(11) 0.0627(3) 0.22031(11) 0.0223(4) Uani d 1 C
H15A -0.0855 -0.0563 0.1873 0.027 Uiso calc 1 H
H15B -0.0983 0.0164 0.2688 0.027 Uiso calc 1 H
C10 -0.05122(11) 0.3821(3) 0.34275(11) 0.0222(4) Uani d 1 C
H10 -0.0272 0.478 0.3845 0.027 Uiso calc 1 H
C16 -0.16175(13) 0.0071(4) 0.45813(12) 0.0338(5) Uani d 1 C
H16A -0.1205 -0.1029 0.4611 0.051 Uiso calc 1 H
H16B -0.2064 -0.0092 0.4125 0.051 Uiso calc 1 H
H16C -0.1868 0.0027 0.5026 0.051 Uiso calc 1 H

loop_
_atom_site_aniso_label
_atom_site_aniso_U_11
_atom_site_aniso_U_22
_atom_site_aniso_U_33
_atom_site_aniso_U_12
_atom_site_aniso_U_13
_atom_site_aniso_U_23
S1 0.0280(3) 0.0359(3) 0.0214(3) 0.00370(18) 0.0109(2) 0.00030(18)
O1 0.0227(6) 0.0257(6) 0.0224(7) 0.0037(5) 0.0066(5) 0.0082(5)
O2 0.0281(7) 0.0298(7) 0.0173(6) 0.0044(5) 0.0009(5) -0.0020(5)
O3 0.0402(9) 0.0448(9) 0.0248(8) -0.0105(7) 0.0017(7) -0.0052(6)
O4 0.0236(7) 0.0290(6) 0.0197(6) 0.0058(5) 0.0018(5) -0.0004(5)
O5 0.0245(7) 0.0255(6) 0.0223(7) -0.0006(5) 0.0110(5) 0.0003(5)
O6 0.0322(8) 0.0513(9) 0.0341(8) 0.0129(7) 0.0070(6) 0.0187(7)
C1 0.0226(8) 0.0203(7) 0.0192(8) -0.0003(6) 0.0050(7) 0.0018(6)
C6 0.0197(8) 0.0187(7) 0.0196(8) -0.0008(6) 0.0060(6) 0.0012(6)
O7 0.0584(11) 0.0578(11) 0.0443(10) 0.0269(9) 0.0312(9) 0.0077(8)
C2 0.0238(9) 0.0202(8) 0.0207(8) 0.0002(6) 0.0087(7) 0.0005(6)
C19 0.0313(10) 0.0329(10) 0.0257(10) 0.0117(8) -0.0029(8) -0.0019(8)
C3 0.0202(8) 0.0190(7) 0.0236(9) 0.0011(6) 0.0071(7) 0.0010(6)
C17 0.0256(9) 0.0205(8) 0.0333(10) -0.0033(7) 0.0106(8) 0.0006(7)
C4 0.0194(8) 0.0207(7) 0.0189(8) -0.0016(6) 0.0037(6) 0.0011(6)
C13 0.0206(9) 0.0298(9) 0.0251(10) 0.0012(7) 0.0036(7) 0.0016(7)
C5 0.0193(8) 0.0191(7) 0.0193(8) -0.0009(6) 0.0072(6) 0.0014(6)
C18 0.0389(12) 0.0343(10) 0.0241(10) 0.0053(8) 0.0008(9) -0.0072(8)
C12 0.0198(8) 0.0313(9) 0.0273(9) 0.0037(7) 0.0057(7) 0.0025(7)
C14 0.0252(9) 0.0310(9) 0.0249(9) 0.0072(7) 0.0060(7) 0.0054(7)
C7 0.0201(8) 0.0224(8) 0.0196(8) 0.0028(6) 0.0046(6) -0.0006(6)
C9 0.0209(8) 0.0201(8) 0.0186(8) 0.0010(6) 0.0056(6) 0.0038(6)
C11 0.0233(9) 0.0233(8) 0.0298(10) 0.0042(7) 0.0088(7) 0.0032(7)
C8 0.0188(8) 0.0189(7) 0.0220(8) -0.0001(6) 0.0070(7) -0.0001(6)
C15 0.0202(8) 0.0232(8) 0.0240(9) -0.0003(6) 0.0056(7) 0.0014(7)
C10 0.0233(9) 0.0191(7) 0.0257(9) 0.0001(6) 0.0091(7) 0.0006(6)
C16 0.0273(10) 0.0529(12) 0.0216(10) -0.0107(9) 0.0059(8) 0.0060(9)

loop_
_atom_type_symbol
_atom_type_description
_atom_type_scat_dispersion_real
_atom_type_scat_dispersion_imag
_atom_type_scat_source
C C 0.0033 0.0016 'International Tables Vol C Tables 4.2.6.8 and 6.1.1.4'
H H 0 0 'International Tables Vol C Tables 4.2.6.8 and 6.1.1.4'
O O 0.0106 0.006 'International Tables Vol C Tables 4.2.6.8 and 6.1.1.4'
S S 0.1246 0.1234 'International Tables Vol C Tables 4.2.6.8 and 6.1.1.4'

loop_
_geom_angle_atom_site_label_1
_geom_angle_atom_site_label_2
_geom_angle_atom_site_label_3
_geom_angle
O7 S1 O3 117.31(12)
O7 S1 O5 109.32(9)
O3 S1 O5 109.70(9)
O7 S1 C16 111.45(12)
O3 S1 C16 110.19(10)
O5 S1 C16 96.95(9)
C14 O1 C9 110.66(13)
C1 O2 C18 116.52(14)
C4 O4 C19 117.02(14)
C10 O5 S1 117.53(11)
O2 C1 C2 124.43(16)
O2 C1 C6 117.31(15)
C2 C1 C6 118.26(17)
C5 C6 C1 120.80(16)
C5 C6 C9 110.26(15)
C1 C6 C9 128.74(16)
C1 C2 C3 120.80(16)
C1 C2 H2 119.6
C3 C2 H2 119.6
O4 C19 H19A 109.5
O4 C19 H19B 109.5
H19A C19 H19B 109.5
O4 C19 H19C 109.5
H19A C19 H19C 109.5
H19B C19 H19C 109.5
C4 C3 C2 120.57(16)
C4 C3 H3 119.7
C2 C3 H3 119.7
C8 C17 H17A 109.5
C8 C17 H17B 109.5
H17A C17 H17B 109.5
C8 C17 H17C 109.5
H17A C17 H17C 109.5
H17B C17 H17C 109.5
O4 C4 C3 125.25(16)
O4 C4 C5 116.12(15)
C3 C4 C5 118.63(16)
C14 C13 C15 101.93(14)
C14 C13 C12 109.52(16)
C15 C13 C12 114.70(16)
C14 C13 H13 110.1
C15 C13 H13 110.1
C12 C13 H13 110.1
C6 C5 C4 120.84(16)
C6 C5 C7 111.30(15)
C4 C5 C7 127.82(16)
O2 C18 H18A 109.5
O2 C18 H18B 109.5
H18A C18 H18B 109.5
O2 C18 H18C 109.5
H18A C18 H18C 109.5
H18B C18 H18C 109.5
C11 C12 C13 116.09(15)
C11 C12 H12A 108.3
C13 C12 H12A 108.3
C11 C12 H12B 108.3
C13 C12 H12B 108.3
H12A C12 H12B 107.4
O6 C14 O1 121.49(18)
O6 C14 C13 128.28(18)
O1 C14 C13 110.20(15)
C5 C7 C8 102.90(14)
C5 C7 H7A 111.2
C8 C7 H7A 111.2
C5 C7 H7B 111.2
C8 C7 H7B 111.2
H7A C7 H7B 109.1
O1 C9 C6 110.90(13)
O1 C9 C15 102.97(13)
C6 C9 C15 113.94(14)
O1 C9 C8 109.78(13)
C6 C9 C8 102.92(13)
C15 C9 C8 116.48(14)
C10 C11 C12 116.06(15)
C10 C11 H11A 108.3
C12 C11 H11A 108.3
C10 C11 H11B 108.3
C12 C11 H11B 108.3
H11A C11 H11B 107.4
C17 C8 C7 107.15(14)
C17 C8 C10 106.61(14)
C7 C8 C10 112.76(15)
C17 C8 C9 109.86(14)
C7 C8 C9 103.34(13)
C10 C8 C9 116.79(14)
C13 C15 C9 102.81(14)
C13 C15 H15A 111.2
C9 C15 H15A 111.2
C13 C15 H15B 111.2
C9 C15 H15B 111.2
H15A C15 H15B 109.1
O5 C10 C11 107.89(14)
O5 C10 C8 108.89(13)
C11 C10 C8 116.13(15)
O5 C10 H10 107.9
C11 C10 H10 107.9
C8 C10 H10 107.9
S1 C16 H16A 109.5
S1 C16 H16B 109.5
H16A C16 H16B 109.5
S1 C16 H16C 109.5
H16A C16 H16C 109.5
H16B C16 H16C 109.5

loop_
_geom_bond_atom_site_label_1
_geom_bond_atom_site_label_2
_geom_bond_distance
S1 O7 1.4250(17)
S1 O3 1.4241(16)
S1 O5 1.5838(14)
S1 C16 1.744(2)
O1 C14 1.352(2)
O1 C9 1.466(2)
O2 C1 1.370(2)
O2 C18 1.434(2)
O4 C4 1.374(2)
O4 C19 1.433(2)
O5 C10 1.479(2)
O6 C14 1.201(2)
C1 C2 1.387(2)
C1 C6 1.402(2)
C6 C5 1.383(2)
C6 C9 1.505(2)
C2 C3 1.401(3)
C2 H2 0.95
C19 H19A 0.98
C19 H19B 0.98
C19 H19C 0.98
C3 C4 1.387(2)
C3 H3 0.95
C17 C8 1.533(2)
C17 H17A 0.98
C17 H17B 0.98
C17 H17C 0.98
C4 C5 1.395(2)
C13 C14 1.514(3)
C13 C15 1.526(2)
C13 C12 1.541(3)
C13 H13 1
C5 C7 1.507(2)
C18 H18A 0.98
C18 H18B 0.98
C18 H18C 0.98
C12 C11 1.532(3)
C12 H12A 0.99
C12 H12B 0.99
C7 C8 1.548(2)
C7 H7A 0.99
C7 H7B 0.99
C9 C15 1.536(2)
C9 C8 1.577(2)
C11 C10 1.532(2)
C11 H11A 0.99
C11 H11B 0.99
C8 C10 1.538(2)
C15 H15A 0.99
C15 H15B 0.99
C10 H10 1
C16 H16A 0.98
C16 H16B 0.98
C16 H16C 0.98

loop_
_geom_torsion_atom_site_label_1
_geom_torsion_atom_site_label_2
_geom_torsion_atom_site_label_3
_geom_torsion_atom_site_label_4
_geom_torsion
O7 S1 O5 C10 56.45(16)
O3 S1 O5 C10 -73.49(14)
C16 S1 O5 C10 172.12(13)
C18 O2 C1 C2 12.7(3)
C18 O2 C1 C6 -167.31(17)
O2 C1 C6 C5 176.15(15)
C2 C1 C6 C5 -3.9(3)
O2 C1 C6 C9 1.8(3)
C2 C1 C6 C9 -178.18(16)
O2 C1 C2 C3 -178.00(16)
C6 C1 C2 C3 2.0(3)
C1 C2 C3 C4 0.5(3)
C19 O4 C4 C3 -7.0(3)
C19 O4 C4 C5 173.55(16)
C2 C3 C4 O4 179.34(15)
C2 C3 C4 C5 -1.2(2)
C1 C6 C5 C4 3.2(3)
C9 C6 C5 C4 178.49(15)
C1 C6 C5 C7 -174.56(15)
C9 C6 C5 C7 0.71(19)
O4 C4 C5 C6 178.87(15)
C3 C4 C5 C6 -0.6(2)
O4 C4 C5 C7 -3.8(3)
C3 C4 C5 C7 176.75(16)
C14 C13 C12 C11 -51.1(2)
C15 C13 C12 C11 62.8(2)
C9 O1 C14 O6 175.73(19)
C9 O1 C14 C13 -2.6(2)
C15 C13 C14 O6 163.3(2)
C12 C13 C14 O6 -74.8(3)
C15 C13 C14 O1 -18.5(2)
C12 C13 C14 O1 103.41(18)
C6 C5 C7 C8 -19.34(18)
C4 C5 C7 C8 163.08(16)
C14 O1 C9 C6 144.81(15)
C14 O1 C9 C15 22.55(18)
C14 O1 C9 C8 -102.13(16)
C5 C6 C9 O1 135.22(15)
C1 C6 C9 O1 -50.0(2)
C5 C6 C9 C15 -109.16(17)
C1 C6 C9 C15 65.6(2)
C5 C6 C9 C8 17.87(18)
C1 C6 C9 C8 -167.34(17)
C13 C12 C11 C10 -60.6(2)
C5 C7 C8 C17 -87.15(16)
C5 C7 C8 C10 155.86(14)
C5 C7 C8 C9 28.86(16)
O1 C9 C8 C17 -32.68(18)
C6 C9 C8 C17 85.45(16)
C15 C9 C8 C17 -149.15(15)
O1 C9 C8 C7 -146.76(13)
C6 C9 C8 C7 -28.62(16)
C15 C9 C8 C7 96.78(16)
O1 C9 C8 C10 88.83(17)
C6 C9 C8 C10 -153.04(14)
C15 C9 C8 C10 -27.6(2)
C14 C13 C15 C9 30.73(18)
C12 C13 C15 C9 -87.50(18)
O1 C9 C15 C13 -32.72(17)
C6 C9 C15 C13 -152.91(15)
C8 C9 C15 C13 87.46(17)
S1 O5 C10 C11 -94.56(15)
S1 O5 C10 C8 138.61(12)
C12 C11 C10 O5 -43.9(2)
C12 C11 C10 C8 78.6(2)
C17 C8 C10 O5 -164.05(14)
C7 C8 C10 O5 -46.73(19)
C9 C8 C10 O5 72.75(18)
C17 C8 C10 C11 73.99(19)
C7 C8 C10 C11 -168.70(15)
C9 C8 C10 C11 -49.2(2)
